data_7114074
loop_
_publ_author_name
'Doux, Marjolaine'
'M\'ezailles, Nicolas'
'Melaimi, Mohand'
'Ricard, Louis'
'Le Floch, Pascal'

_publ_section_title
;
 A \s4, \l5-phosphinine palladium complex: a new type of phosphorus ligand
 and catalyst. Application to the Pd-catalyzed formation of arylboronic
 estersElectronic supplementary information (RSI) available: experimental
 procedures for a detailed preparation of complex 4 and cross-coupling
 experiments. See http://www.rsc.org/suppdata/cc/b2/b203550b/
;
_journal_issue 15
_journal_name_full 'Chemical Communications'
_journal_page_first 1566
_journal_paper_doi 10.1039/b203550b
_journal_year 2002
_chemical_formula_sum 'C46 H42 Cl3 P3 Pd S2'
_chemical_formula_weight 964.62
_chemical_name_systematic
; 
? 
;
_space_group_IT_number 33
_symmetry_cell_setting orthorhombic
_symmetry_space_group_name_Hall 'P 2c -2n'
_symmetry_space_group_name_H-M 'P n a 21'
_atom_sites_solution_hydrogens geom
_atom_sites_solution_primary direct
_atom_sites_solution_secondary difmap
_audit_creation_date 04-02-02
_audit_creation_method SHELXL-97
_cell_angle_alpha 90.00
_cell_angle_beta 90.00
_cell_angle_gamma 90.00
_cell_formula_units_Z 4
_cell_length_a 19.482(5)
_cell_length_b 24.081(5)
_cell_length_c 9.337(5)
_cell_measurement_reflns_used 251
_cell_measurement_temperature 150.0(10)
_cell_measurement_theta_max 20.0
_cell_measurement_theta_min 3.0
_cell_volume 4380(3)
_computing_structure_refinement 'SHELXL-97 (Sheldrick, 1997)'
_computing_structure_solution 'SHELXS-97 (Sheldrick, 1990)'
_diffrn_ambient_temperature 150.0(10)
_diffrn_measured_fraction_theta_full 0.992
_diffrn_measured_fraction_theta_max 0.992
_diffrn_measurement_device_type KappaCCD
_diffrn_measurement_method 'phi and omega scans'
_diffrn_radiation_monochromator graphite
_diffrn_radiation_source 'fine-focus sealed tube'
_diffrn_radiation_type MoK\a
_diffrn_radiation_wavelength 0.71069
_diffrn_reflns_av_R_equivalents 0.1142
_diffrn_reflns_av_sigmaI/netI 0.0732
_diffrn_reflns_limit_h_max 20
_diffrn_reflns_limit_h_min -20
_diffrn_reflns_limit_k_max 25
_diffrn_reflns_limit_k_min -25
_diffrn_reflns_limit_l_max 9
_diffrn_reflns_limit_l_min -9
_diffrn_reflns_number 24182
_diffrn_reflns_theta_full 21.96
_diffrn_reflns_theta_max 21.96
_diffrn_reflns_theta_min 4.04
_exptl_absorpt_coefficient_mu 0.844
_exptl_absorpt_correction_T_max 0.9751
_exptl_absorpt_correction_T_min 0.8493
_exptl_crystal_colour yellow
_exptl_crystal_density_diffrn 1.463
_exptl_crystal_density_method 'not measured'
_exptl_crystal_description plate
_exptl_crystal_F_000 1968
_exptl_crystal_size_max 0.20
_exptl_crystal_size_mid 0.16
_exptl_crystal_size_min 0.03
_refine_diff_density_max 0.603
_refine_diff_density_min -0.419
_refine_diff_density_rms 0.067
_refine_ls_abs_structure_details 'Flack H D (1983), Acta Cryst. A39, 876-881'
_refine_ls_abs_structure_Flack 0.01(4)
_refine_ls_extinction_method none
_refine_ls_goodness_of_fit_ref 1.028
_refine_ls_hydrogen_treatment mixed
_refine_ls_matrix_type full
_refine_ls_number_parameters 497
_refine_ls_number_reflns 5292
_refine_ls_number_restraints 1
_refine_ls_restrained_S_all 1.028
_refine_ls_R_factor_all 0.0698
_refine_ls_R_factor_gt 0.0475
_refine_ls_shift/su_max 0.002
_refine_ls_shift/su_mean 0.000
_refine_ls_structure_factor_coef Fsqd
_refine_ls_weighting_details 'calc w=1/[\s^2^(Fo^2^)+(0.0467P)^2^+4.0242P] where P=(Fo^2^+2Fc^2^)/3'
_refine_ls_weighting_scheme calc
_refine_ls_wR_factor_gt 0.1015
_refine_ls_wR_factor_ref 0.1106
_reflns_number_gt 4122
_reflns_number_total 5292
_reflns_threshold_expression >2sigma(I)
_cod_data_source_file b203550b.txt
_cod_data_source_block pdbu
_cod_depositor_comments
;
The following automatic conversions were performed:

'_symmetry_cell_setting' value 'Orthorhombic' changed to
'orthorhombic' according to
/usr/data/users/saulius/automatic-downloads/retrospective/RSC/lib/dictionaries/cif_core.dic
dictionary named 'cif_core.dic' version 2.4.2 from 2011-04-26.

Automatic conversion script
Id: cif_fix_values 2281 2013-09-26 08:29:07Z andrius 
;
_cod_original_sg_symbol_H-M Pna21
_cod_database_code 7114074

loop_
_symmetry_equiv_pos_as_xyz
'x, y, z'
'-x, -y, z+1/2'
'-x+1/2, y+1/2, z+1/2'
'x+1/2, -y+1/2, z'

loop_
_atom_site_label
_atom_site_type_symbol
_atom_site_fract_x
_atom_site_fract_y
_atom_site_fract_z
_atom_site_U_iso_or_equiv
_atom_site_adp_type
_atom_site_occupancy
_atom_site_symmetry_multiplicity
_atom_site_calc_flag
_atom_site_refinement_flags
Pd1 Pd 1.24461(3) 1.82662(2) 1.64492(7) 0.03513(19) Uani 1 1 d .
Cl1 Cl 1.18387(12) 1.82960(9) 1.8656(2) 0.0517(6) Uani 1 1 d .
S1 S 1.22994(12) 1.73160(8) 1.6167(2) 0.0494(6) Uani 1 1 d .
S2 S 1.25724(11) 1.92230(6) 1.6428(3) 0.0407(5) Uani 1 1 d .
P1 P 1.31845(10) 1.82270(8) 1.4698(2) 0.0316(5) Uani 1 1 d .
P2 P 1.24844(11) 1.71719(8) 1.4052(2) 0.0340(5) Uani 1 1 d .
P3 P 1.27318(11) 1.93760(8) 1.4315(2) 0.0352(5) Uani 1 1 d .
C1 C 1.3054(3) 1.7689(3) 1.3448(8) 0.0276(18) Uani 1 1 d .
C2 C 1.3377(3) 1.7743(3) 1.2119(8) 0.0272(18) Uani 1 1 d .
C3 C 1.3649(3) 1.8256(3) 1.1609(10) 0.034(2) Uani 1 1 d .
H3 H 1.3925 1.8250 1.0771 0.040 Uiso 1 1 calc R
C4 C 1.3532(4) 1.8773(3) 1.2278(9) 0.0314(19) Uani 1 1 d .
C5 C 1.3225(4) 1.8827(3) 1.3622(8) 0.0319(19) Uani 1 1 d .
C6 C 1.1692(4) 1.7181(3) 1.3079(9) 0.037(2) Uani 1 1 d .
C7 C 1.1170(5) 1.6810(3) 1.3453(10) 0.045(2) Uani 1 1 d .
H7 H 1.1245 1.6548 1.4198 0.054 Uiso 1 1 calc R
C8 C 1.0558(5) 1.6820(3) 1.2763(11) 0.053(3) Uani 1 1 d .
H8 H 1.0211 1.6561 1.3012 0.064 Uiso 1 1 calc R
C9 C 1.0436(4) 1.7206(4) 1.1698(11) 0.054(3) Uani 1 1 d .
H9 H 1.0004 1.7215 1.1225 0.065 Uiso 1 1 calc R
C10 C 1.0934(4) 1.7574(3) 1.1331(12) 0.053(2) Uani 1 1 d .
H10 H 1.0843 1.7844 1.0613 0.063 Uiso 1 1 calc R
C11 C 1.1566(4) 1.7564(3) 1.1977(9) 0.041(2) Uani 1 1 d .
H11 H 1.1916 1.7814 1.1681 0.049 Uiso 1 1 calc R
C12 C 1.2795(4) 1.6473(3) 1.3865(9) 0.037(2) Uani 1 1 d .
C13 C 1.2586(4) 1.6142(3) 1.2723(9) 0.039(2) Uani 1 1 d .
H13 H 1.2270 1.6277 1.2031 0.047 Uiso 1 1 calc R
C14 C 1.2851(5) 1.5608(3) 1.2623(12) 0.060(3) Uani 1 1 d .
H14 H 1.2721 1.5383 1.1832 0.072 Uiso 1 1 calc R
C15 C 1.3289(5) 1.5395(4) 1.3608(12) 0.063(3) Uani 1 1 d .
H15 H 1.3452 1.5025 1.3512 0.076 Uiso 1 1 calc R
C16 C 1.3499(5) 1.5723(4) 1.4772(12) 0.069(3) Uani 1 1 d .
H16 H 1.3807 1.5580 1.5470 0.083 Uiso 1 1 calc R
C17 C 1.3246(5) 1.6263(3) 1.4882(10) 0.055(3) Uani 1 1 d .
H17 H 1.3384 1.6491 1.5661 0.066 Uiso 1 1 calc R
C18 C 1.3495(4) 1.7255(3) 1.1174(10) 0.033(2) Uani 1 1 d .
C19 C 1.3175(5) 1.7196(3) 0.9882(9) 0.043(2) Uani 1 1 d .
H19 H 1.2849 1.7464 0.9576 0.052 Uiso 1 1 calc R
C20 C 1.3326(5) 1.6743(4) 0.9015(11) 0.067(3) Uani 1 1 d .
H20 H 1.3105 1.6703 0.8114 0.080 Uiso 1 1 calc R
C21 C 1.3793(6) 1.6355(4) 0.9464(13) 0.068(3) Uani 1 1 d .
H21 H 1.3893 1.6043 0.8878 0.081 Uiso 1 1 calc R
C22 C 1.4109(5) 1.6417(4) 1.0725(12) 0.063(3) Uani 1 1 d .
H22 H 1.4438 1.6150 1.1029 0.075 Uiso 1 1 calc R
C23 C 1.3961(4) 1.6859(3) 1.1574(12) 0.047(2) Uani 1 1 d .
H23 H 1.4187 1.6894 1.2470 0.057 Uiso 1 1 calc R
C24 C 1.3755(4) 1.9273(3) 1.1469(11) 0.0348(18) Uani 1 1 d .
C25 C 1.3475(4) 1.9393(3) 1.0109(10) 0.046(2) Uani 1 1 d .
H25 H 1.3141 1.9153 0.9701 0.055 Uiso 1 1 calc R
C26 C 1.3691(5) 1.9861(4) 0.9369(11) 0.061(3) Uani 1 1 d .
H26 H 1.3498 1.9947 0.8461 0.074 Uiso 1 1 calc R
C27 C 1.4184(5) 2.0202(4) 0.9949(12) 0.061(3) Uani 1 1 d .
H27 H 1.4334 2.0516 0.9423 0.074 Uiso 1 1 calc R
C28 C 1.4466(4) 2.0098(3) 1.1280(13) 0.056(2) Uani 1 1 d .
H28 H 1.4799 2.0340 1.1682 0.067 Uiso 1 1 calc R
C29 C 1.4247(4) 1.9627(3) 1.2009(10) 0.041(2) Uani 1 1 d .
H29 H 1.4445 1.9545 1.2915 0.049 Uiso 1 1 calc R
C30 C 1.3115(4) 2.0062(3) 1.4196(9) 0.035(2) Uani 1 1 d .
C31 C 1.2899(5) 2.0443(3) 1.3216(11) 0.055(3) Uani 1 1 d .
H31 H 1.2551 2.0350 1.2544 0.066 Uiso 1 1 calc R
C32 C 1.3195(6) 2.0973(4) 1.3212(15) 0.083(4) Uani 1 1 d .
H32 H 1.3054 2.1240 1.2523 0.099 Uiso 1 1 calc R
C33 C 1.3692(6) 2.1107(5) 1.4213(17) 0.084(4) Uani 1 1 d .
H33 H 1.3873 2.1473 1.4244 0.101 Uiso 1 1 calc R
C34 C 1.3923(5) 2.0719(5) 1.5150(13) 0.071(3) Uani 1 1 d .
H34 H 1.4284 2.0808 1.5795 0.085 Uiso 1 1 calc R
C35 C 1.3636(4) 2.0196(3) 1.5167(9) 0.050(2) Uani 1 1 d .
H35 H 1.3791 1.9927 1.5838 0.060 Uiso 1 1 calc R
C36 C 1.1931(4) 1.9429(3) 1.3403(9) 0.035(2) Uani 1 1 d .
C37 C 1.1805(4) 1.9178(3) 1.2092(9) 0.040(2) Uani 1 1 d .
H37 H 1.2156 1.8961 1.1660 0.048 Uiso 1 1 calc R
C38 C 1.1193(4) 1.9235(3) 1.1407(13) 0.050(2) Uani 1 1 d .
H38 H 1.1124 1.9055 1.0513 0.060 Uiso 1 1 calc R
C39 C 1.0677(4) 1.9546(3) 1.1984(10) 0.051(3) Uani 1 1 d .
H39 H 1.0252 1.9588 1.1497 0.061 Uiso 1 1 calc R
C40 C 1.0789(5) 1.9799(3) 1.3301(10) 0.051(2) Uani 1 1 d .
H40 H 1.0435 2.0014 1.3731 0.061 Uiso 1 1 calc R
C41 C 1.1400(4) 1.9741(3) 1.3972(9) 0.046(2) Uani 1 1 d .
H41 H 1.1467 1.9920 1.4867 0.055 Uiso 1 1 calc R
C42 C 1.4020(4) 1.8071(4) 1.5472(10) 0.051(2) Uani 1 1 d .
H42A H 1.4006 1.7689 1.5860 0.061 Uiso 1 1 calc R
H42B H 1.4365 1.8076 1.4693 0.061 Uiso 1 1 calc R
C43 C 1.4256(5) 1.8442(4) 1.6606(17) 0.102(4) Uani 1 1 d .
H43A H 1.3907 1.8449 1.7376 0.122 Uiso 1 1 calc R
H43B H 1.4293 1.8823 1.6213 0.122 Uiso 1 1 calc R
C44 C 1.4929(9) 1.8283(6) 1.724(2) 0.183(10) Uani 1 1 d .
H44A H 1.5283 1.8346 1.6497 0.220 Uiso 1 1 calc R
H44B H 1.5025 1.8548 1.8026 0.220 Uiso 1 1 calc R
C45 C 1.5029(8) 1.7767(6) 1.7767(17) 0.147(7) Uani 1 1 d .
H45A H 1.5487 1.7636 1.7497 0.221 Uiso 1 1 calc R
H45B H 1.4681 1.7516 1.7373 0.221 Uiso 1 1 calc R
H45C H 1.4990 1.7776 1.8813 0.221 Uiso 1 1 calc R
Cl2 Cl 1.0222(2) 1.83236(14) 1.4608(4) 0.1227(13) Uani 1 1 d .
Cl3 Cl 1.0265(2) 1.91447(16) 1.6900(4) 0.1342(15) Uani 1 1 d .
C46 C 1.0672(5) 1.8608(4) 1.6037(13) 0.079(3) Uani 1 1 d .
H46A H 1.0765 1.8310 1.6742 0.095 Uiso 1 1 calc R
H46B H 1.1120 1.8744 1.5680 0.095 Uiso 1 1 calc R

loop_
_atom_site_aniso_label
_atom_site_aniso_U_11
_atom_site_aniso_U_22
_atom_site_aniso_U_33
_atom_site_aniso_U_23
_atom_site_aniso_U_13
_atom_site_aniso_U_12
Pd1 0.0575(4) 0.0231(3) 0.0247(3) -0.0010(4) 0.0023(4) 0.0010(3)
Cl1 0.0730(16) 0.0493(14) 0.0328(13) 0.0023(11) 0.0102(12) 0.0074(11)
S1 0.0936(17) 0.0232(10) 0.0313(16) -0.0009(10) 0.0090(13) -0.0070(10)
S2 0.0732(13) 0.0203(9) 0.0286(10) -0.0030(13) 0.0046(13) 0.0012(9)
P1 0.0427(13) 0.0254(11) 0.0267(12) -0.0038(10) -0.0026(10) 0.0007(9)
P2 0.0527(13) 0.0209(11) 0.0284(12) -0.0010(9) 0.0031(11) -0.0016(9)
P3 0.0532(14) 0.0212(11) 0.0313(13) -0.0012(10) 0.0009(11) -0.0004(9)
C1 0.027(4) 0.023(4) 0.033(5) -0.007(4) -0.002(4) 0.004(3)
C2 0.030(4) 0.025(4) 0.026(4) -0.001(4) 0.000(4) 0.000(3)
C3 0.033(4) 0.030(4) 0.038(6) 0.001(5) 0.013(5) -0.002(3)
C4 0.024(4) 0.037(5) 0.033(5) 0.000(4) -0.003(4) -0.001(4)
C5 0.044(5) 0.024(4) 0.028(5) -0.004(4) 0.001(4) -0.005(4)
C6 0.042(5) 0.024(5) 0.043(6) 0.002(4) 0.013(4) -0.002(4)
C7 0.057(6) 0.031(5) 0.047(6) 0.000(4) 0.015(5) -0.009(4)
C8 0.048(6) 0.043(6) 0.069(7) 0.002(6) 0.016(5) -0.008(5)
C9 0.036(5) 0.058(6) 0.067(8) -0.013(6) 0.014(5) -0.005(4)
C10 0.044(5) 0.060(6) 0.054(6) 0.011(6) 0.009(6) -0.004(4)
C11 0.040(5) 0.038(5) 0.046(6) 0.005(5) 0.006(4) -0.010(4)
C12 0.060(5) 0.021(4) 0.030(5) -0.002(4) -0.011(4) 0.015(4)
C13 0.053(5) 0.026(5) 0.037(5) -0.002(4) -0.008(4) -0.003(4)
C14 0.068(6) 0.033(5) 0.078(7) -0.011(5) -0.010(6) 0.009(5)
C15 0.080(7) 0.030(5) 0.080(8) -0.011(6) -0.011(7) 0.013(5)
C16 0.096(8) 0.040(6) 0.072(8) 0.008(6) -0.017(6) 0.023(5)
C17 0.089(7) 0.037(5) 0.039(6) -0.011(5) -0.017(6) 0.012(5)
C18 0.041(4) 0.021(4) 0.036(6) -0.009(4) 0.014(5) -0.001(3)
C19 0.069(6) 0.038(5) 0.023(5) -0.009(5) -0.007(5) 0.011(4)
C20 0.089(8) 0.054(6) 0.057(7) -0.017(6) -0.018(6) -0.002(6)
C21 0.096(8) 0.040(6) 0.068(8) -0.019(6) 0.022(7) 0.017(6)
C22 0.072(7) 0.039(6) 0.077(8) 0.005(6) -0.002(6) 0.013(5)
C23 0.055(5) 0.033(5) 0.054(6) -0.016(5) -0.005(6) 0.012(4)
C24 0.047(4) 0.023(4) 0.035(5) 0.002(5) 0.005(6) 0.002(3)
C25 0.054(6) 0.036(5) 0.048(7) -0.003(5) 0.014(5) -0.009(4)
C26 0.080(7) 0.057(7) 0.047(6) -0.002(6) 0.007(6) -0.003(6)
C27 0.068(7) 0.043(6) 0.073(8) 0.012(6) 0.030(6) 0.003(5)
C28 0.052(5) 0.033(5) 0.081(8) -0.007(6) 0.007(7) -0.004(4)
C29 0.037(5) 0.036(5) 0.050(6) 0.004(4) 0.006(4) -0.001(4)
C30 0.038(5) 0.030(5) 0.036(5) -0.010(4) 0.008(4) -0.002(4)
C31 0.057(6) 0.032(5) 0.076(7) 0.019(5) 0.000(6) 0.006(5)
C32 0.069(7) 0.046(7) 0.133(12) 0.062(7) 0.033(8) 0.014(6)
C33 0.067(8) 0.047(7) 0.138(13) -0.027(8) 0.030(9) -0.013(6)
C34 0.069(7) 0.064(8) 0.080(8) -0.014(7) 0.008(6) -0.019(6)
C35 0.061(6) 0.038(6) 0.051(6) -0.007(5) 0.002(5) -0.010(4)
C36 0.047(5) 0.017(4) 0.043(6) -0.003(4) 0.012(4) -0.003(4)
C37 0.040(5) 0.030(5) 0.050(6) -0.005(4) 0.009(5) -0.001(4)
C38 0.058(6) 0.038(5) 0.053(6) -0.005(6) 0.006(7) 0.001(4)
C39 0.046(5) 0.044(6) 0.063(7) 0.004(5) -0.011(5) -0.009(4)
C40 0.049(6) 0.039(5) 0.065(7) -0.003(5) 0.011(5) 0.010(4)
C41 0.046(6) 0.037(5) 0.054(7) -0.005(5) -0.006(5) -0.001(4)
C42 0.060(6) 0.043(6) 0.049(6) -0.025(5) -0.010(5) 0.001(4)
C43 0.092(8) 0.067(7) 0.146(13) -0.022(9) -0.065(10) 0.018(6)
C44 0.194(17) 0.092(12) 0.26(3) -0.043(14) -0.141(18) 0.007(11)
C45 0.197(16) 0.092(11) 0.154(15) -0.026(11) -0.097(13) 0.040(10)
Cl2 0.160(3) 0.115(3) 0.093(3) 0.010(2) -0.047(3) -0.017(2)
Cl3 0.150(3) 0.138(3) 0.115(3) -0.009(2) 0.039(3) 0.058(3)
C46 0.071(7) 0.074(7) 0.093(10) -0.009(7) -0.010(6) 0.008(5)

loop_
_atom_type_symbol
_atom_type_description
_atom_type_scat_dispersion_real
_atom_type_scat_dispersion_imag
_atom_type_scat_source
C C 0.0033 0.0016 'International Tables Vol C Tables 4.2.6.8 and 6.1.1.4'
H H 0.0000 0.0000 'International Tables Vol C Tables 4.2.6.8 and 6.1.1.4'
Cl Cl 0.1484 0.1585 'International Tables Vol C Tables 4.2.6.8 and 6.1.1.4'
P P 0.1023 0.0942 'International Tables Vol C Tables 4.2.6.8 and 6.1.1.4'
Pd Pd -0.9988 1.0072 'International Tables Vol C Tables 4.2.6.8 and 6.1.1.4'
S S 0.1246 0.1234 'International Tables Vol C Tables 4.2.6.8 and 6.1.1.4'

loop_
_geom_angle_atom_site_label_1
_geom_angle_atom_site_label_2
_geom_angle_atom_site_label_3
_geom_angle
P1 Pd1 S2 88.09(8)
P1 Pd1 S1 87.32(8)
S2 Pd1 S1 172.92(10)
P1 Pd1 Cl1 168.52(9)
S2 Pd1 Cl1 91.73(9)
S1 Pd1 Cl1 93.84(8)
P2 S1 Pd1 104.86(10)
P3 S2 Pd1 101.82(11)
C5 P1 C1 103.4(4)
C5 P1 C42 110.8(4)
C1 P1 C42 103.9(3)
C5 P1 Pd1 115.0(3)
C1 P1 Pd1 115.7(3)
C42 P1 Pd1 107.5(3)
C1 P2 C6 111.8(4)
C1 P2 C12 114.8(4)
C6 P2 C12 104.6(4)
C1 P2 S1 107.6(3)
C6 P2 S1 109.7(3)
C12 P2 S1 108.3(3)
C5 P3 C36 110.9(4)
C5 P3 C30 115.9(3)
C36 P3 C30 105.5(4)
C5 P3 S2 107.7(3)
C36 P3 S2 110.1(3)
C30 P3 S2 106.7(3)
C2 C1 P2 129.4(5)
C2 C1 P1 117.0(5)
P2 C1 P1 113.5(4)
C1 C2 C3 123.1(7)
C1 C2 C18 121.4(6)
C3 C2 C18 115.4(7)
C4 C3 C2 123.8(8)
C5 C4 C3 123.3(7)
C5 C4 C24 120.4(7)
C3 C4 C24 116.3(7)
C4 C5 P3 129.4(6)
C4 C5 P1 117.1(6)
P3 C5 P1 112.5(4)
C7 C6 C11 118.4(8)
C7 C6 P2 119.5(7)
C11 C6 P2 122.1(6)
C8 C7 C6 120.6(8)
C7 C8 C9 120.4(8)
C10 C9 C8 119.8(9)
C9 C10 C11 121.3(9)
C10 C11 C6 119.4(7)
C17 C12 C13 120.1(7)
C17 C12 P2 119.1(6)
C13 C12 P2 120.8(6)
C14 C13 C12 118.2(8)
C15 C14 C13 122.6(9)
C14 C15 C16 119.7(8)
C17 C16 C15 118.5(9)
C12 C17 C16 120.8(8)
C19 C18 C23 118.1(8)
C19 C18 C2 122.4(7)
C23 C18 C2 119.4(8)
C18 C19 C20 120.0(8)
C21 C20 C19 119.8(9)
C22 C21 C20 120.0(9)
C21 C22 C23 120.2(9)
C22 C23 C18 121.9(10)
C29 C24 C25 118.1(7)
C29 C24 C4 121.2(8)
C25 C24 C4 120.7(7)
C26 C25 C24 119.8(8)
C27 C26 C25 120.0(10)
C26 C27 C28 121.7(9)
C27 C28 C29 117.8(8)
C24 C29 C28 122.6(9)
C31 C30 C35 120.3(7)
C31 C30 P3 121.8(6)
C35 C30 P3 118.0(6)
C30 C31 C32 119.3(9)
C33 C32 C31 119.9(10)
C34 C33 C32 120.5(10)
C33 C34 C35 120.1(10)
C34 C35 C30 119.9(9)
C41 C36 C37 116.4(8)
C41 C36 P3 120.6(7)
C37 C36 P3 123.0(6)
C38 C37 C36 121.7(8)
C37 C38 C39 121.0(10)
C38 C39 C40 118.3(9)
C41 C40 C39 120.1(8)
C40 C41 C36 122.4(8)
C43 C42 P1 116.4(6)
C42 C43 C44 114.2(10)
C45 C44 C43 120.5(15)
Cl3 C46 Cl2 115.2(6)

loop_
_geom_bond_atom_site_label_1
_geom_bond_atom_site_label_2
_geom_bond_distance
Pd1 P1 2.180(2)
Pd1 S2 2.3173(17)
Pd1 S1 2.321(2)
Pd1 Cl1 2.377(3)
S1 P2 2.037(3)
S2 P3 2.031(4)
P1 C5 1.761(7)
P1 C1 1.762(7)
P1 C42 1.820(8)
P2 C1 1.760(7)
P2 C6 1.791(8)
P2 C12 1.797(7)
P3 C5 1.758(8)
P3 C36 1.783(9)
P3 C30 1.816(7)
C1 C2 1.397(10)
C2 C3 1.426(9)
C2 C18 1.489(10)
C3 C4 1.411(10)
C4 C5 1.396(11)
C4 C24 1.486(10)
C6 C7 1.399(11)
C6 C11 1.404(11)
C7 C8 1.356(12)
C8 C9 1.381(12)
C9 C10 1.358(11)
C10 C11 1.371(11)
C12 C17 1.388(11)
C12 C13 1.392(10)
C13 C14 1.389(10)
C14 C15 1.355(12)
C15 C16 1.405(13)
C16 C17 1.396(11)
C18 C19 1.365(11)
C18 C23 1.368(10)
C19 C20 1.389(11)
C20 C21 1.370(13)
C21 C22 1.337(14)
C22 C23 1.358(12)
C24 C29 1.378(10)
C24 C25 1.411(12)
C25 C26 1.389(12)
C26 C27 1.373(12)
C27 C28 1.381(13)
C28 C29 1.390(11)
C30 C31 1.363(11)
C30 C35 1.398(11)
C31 C32 1.400(13)
C32 C33 1.384(16)
C33 C34 1.357(15)
C34 C35 1.378(12)
C36 C41 1.384(11)
C36 C37 1.386(11)
C37 C38 1.360(11)
C38 C39 1.365(11)
C39 C40 1.391(12)
C40 C41 1.353(11)
C42 C43 1.459(14)
C43 C44 1.488(17)
C44 C45 1.350(17)
Cl2 C46 1.737(11)
Cl3 C46 1.717(10)
